data_4302566
loop_
_publ_author_name
'Bennett P. Greenwood'
'Scott I. Forman'
'Gerard T. Rowe'
'Chun-Hsing Chen'
'Bruce M. Foxman'
'Christine M. Thomas'

_publ_section_title
;
Multielectron Redox Activity Facilitated by Metal-Metal Interactions in
Early/Late Heterobimetallics: Co/Zr Complexes Supported by Phosphinoamide
Ligands
;
_journal_name_full 'Inorganic Chemistry'
_journal_page_first 6251
_journal_page_last 6260
_journal_paper_doi 10.1021/ic900552b
_journal_volume 48
_journal_year 2009
_chemical_formula_moiety 'C30 H36 Co1 I2 N2 P2'
_chemical_formula_sum 'C30 H36 Co I2 N2 P2'
_chemical_formula_weight 799.32
_space_group_IT_number 14
_symmetry_cell_setting monoclinic
_symmetry_space_group_name_Hall '-P 2ybc'
_symmetry_space_group_name_H-M 'P 1 21/c 1'
_atom_sites_solution_hydrogens geom
_atom_sites_solution_primary direct
_audit_creation_date 09-01-28
_audit_creation_method CRYSTALS_ver_12.86
_cell_angle_alpha 90
_cell_angle_beta 113.823(3)
_cell_angle_gamma 90
_cell_formula_units_Z 8
_cell_length_a 20.6816(13)
_cell_length_b 17.3232(11)
_cell_length_c 19.5909(12)
_cell_measurement_reflns_used 9129
_cell_measurement_temperature 120
_cell_measurement_theta_max 30
_cell_measurement_theta_min 3
_cell_volume 6420.8(7)
_computing_cell_refinement 'Apex2 (Bruker AXS, 2006)'
_computing_data_collection 'Apex2 (Bruker AXS, 2006)'
_computing_data_reduction 'Apex2 (Bruker AXS, 2006)'
_computing_molecular_graphics 'CAMERON (Watkin et al., 1996)'
_computing_publication_material 'CRYSTALS (Betteridge et al., 2003)'
_computing_structure_refinement 'CRYSTALS (Betteridge et al., 2003)'
_computing_structure_solution 'SIR92 (Altomare et al., 1994)'
_diffrn_ambient_temperature 120
_diffrn_measured_fraction_theta_full 0.998
_diffrn_measured_fraction_theta_max 0.998
_diffrn_measurement_device 'Bruker Kappa Apex2'
_diffrn_measurement_device_type Area
_diffrn_measurement_method '\f & \w scans'
_diffrn_radiation_monochromator graphite
_diffrn_radiation_type 'Mo K\a'
_diffrn_radiation_wavelength 0.71073
_diffrn_reflns_av_R_equivalents 0.032
_diffrn_reflns_limit_h_max 29
_diffrn_reflns_limit_h_min -29
_diffrn_reflns_limit_k_max 24
_diffrn_reflns_limit_k_min -24
_diffrn_reflns_limit_l_max 27
_diffrn_reflns_limit_l_min -27
_diffrn_reflns_number 244650
_diffrn_reflns_theta_full 30.060
_diffrn_reflns_theta_max 30.060
_diffrn_reflns_theta_min 1.594
_diffrn_standards_number 0
_exptl_absorpt_coefficient_mu 2.579
_exptl_absorpt_correction_T_max 0.52
_exptl_absorpt_correction_T_min 0.48
_exptl_absorpt_correction_type numerical
_exptl_absorpt_process_details
; 
 Analytical Absorption (De Meulenaer & Tompa, 1965) 
;
_exptl_crystal_colour yellow
_exptl_crystal_density_diffrn 1.654
_exptl_crystal_density_method 'not measured'
_exptl_crystal_description 'prism fragment'
_exptl_crystal_F_000 3144
_exptl_crystal_size_max 0.36
_exptl_crystal_size_mid 0.28
_exptl_crystal_size_min 0.25
_refine_diff_density_max 0.98
_refine_diff_density_min -0.63
_refine_ls_extinction_method None
_refine_ls_goodness_of_fit_ref 0.9988
_refine_ls_hydrogen_treatment mixed
_refine_ls_matrix_type full
_refine_ls_number_parameters 683
_refine_ls_number_reflns 18792
_refine_ls_number_restraints 0
_refine_ls_R_factor_all 0.0228
_refine_ls_R_factor_gt 0.0207
_refine_ls_shift/su_max 0.003823
_refine_ls_structure_factor_coef Fsqd
_refine_ls_weighting_details
;
 Method= Modified Sheldrick 
 w=1/[\s^2^(F^2^) + ( 0.02P)^2^ + 5.12P] 
 ,where P=(max(Fo^2^,0) + 2Fc^2^)/3 
;
_refine_ls_weighting_scheme calc
_refine_ls_wR_factor_all 0.0537
_refine_ls_wR_factor_gt 0.0469
_refine_ls_wR_factor_ref 0.0537
_reflns_limit_h_max 26
_reflns_limit_h_min -29
_reflns_limit_k_max 24
_reflns_limit_k_min 0
_reflns_limit_l_max 27
_reflns_limit_l_min 0
_reflns_number_gt 17923
_reflns_number_total 18792
_reflns_threshold_expression I>2.0\s(I)
_oxford_diffrn_Wilson_B_factor 1.66
_oxford_diffrn_Wilson_scale 842.20
_oxford_refine_ls_r_factor_ref 0.0228
_oxford_refine_ls_scale 0.0360750(11)
_oxford_reflns_number_all 18792
_oxford_reflns_threshold_expression_ref I>-10.0\s(I)
_oxford_structure_analysis_title 'CMT12_0ma in P2(1)/c'
_cod_data_source_file ic900552b_si_002_4.cif
_cod_data_source_block 7
_cod_depositor_comments
;
The following automatic conversions were performed:
'_symmetry_cell_setting' value 'Monoclinic' changed to 'monoclinic'
according to '/home/saulius/struct/CIF-dictionaries/cif_core.dic'
dictionary named 'cif_core.dic' version 2.4.1 from 2010-06-29.

Automatic conversion script
Id: cif_fix_enum 1527 2010-12-29 10:47:43Z saulius 
;
_cod_original_sg_symbol_H-M 'P 1 21/c 1 '
_cod_original_formula_sum 'C30 H36 Co1 I2 N2 P2'
_cod_database_code 4302566

loop_
_symmetry_equiv_pos_as_xyz
x,y,z
-x,-y,-z
-x,y+1/2,-z+1/2
x,-y+1/2,z+1/2

loop_
_atom_site_label
_atom_site_type_symbol
_atom_site_fract_x
_atom_site_fract_y
_atom_site_fract_z
_atom_site_U_iso_or_equiv
_atom_site_occupancy
_atom_site_adp_type
_atom_site_refinement_flags_posn
_atom_site_refinement_flags_adp
_atom_site_refinement_flags_occupancy
_atom_site_disorder_assembly
_atom_site_disorder_group
_oxford_atom_site_special_shape
_atom_site_attached_hydrogens
I1 I 0.238443(6) 0.260033(7) 0.289649(6) 0.0194 1.0000 Uani . . . . . . .
I2 I 0.441356(7) 0.142356(8) 0.315275(8) 0.0289 1.0000 Uani . . . . . . .
I3 I 0.270062(7) 0.706370(7) 0.136374(8) 0.0283 1.0000 Uani . . . . . . .
I4 I 0.183052(7) 0.750041(7) 0.301915(6) 0.0256 1.0000 Uani . . . . . . .
Co1 Co 0.368804(12) 0.224765(13) 0.365858(12) 0.0154 1.0000 Uani . . . . . . .
Co2 Co 0.163198(12) 0.731423(13) 0.166654(12) 0.0148 1.0000 Uani . . . . . . .
P1 P 0.36790(2) 0.16427(3) 0.47286(2) 0.0168 1.0000 Uani . . . . . . .
P2 P 0.43389(2) 0.33852(3) 0.40885(2) 0.0161 1.0000 Uani . . . . . . .
P3 P 0.08565(2) 0.62708(2) 0.11447(2) 0.0146 1.0000 Uani . . . . . . .
P4 P 0.11190(2) 0.84485(2) 0.10107(2) 0.0150 1.0000 Uani . . . . . . .
N1 N 0.31558(8) 0.21502(9) 0.50135(8) 0.0204 1.0000 Uani . . . . . . .
N2 N 0.51783(8) 0.31420(9) 0.45490(9) 0.0228 1.0000 Uani . . . . . . .
N3 N 0.12904(8) 0.54436(8) 0.12510(8) 0.0188 1.0000 Uani . . . . . . .
N4 N 0.09678(8) 0.83566(9) 0.01150(8) 0.0185 1.0000 Uani . . . . . . .
C1 C 0.45289(10) 0.16182(10) 0.55169(10) 0.0216 1.0000 Uani . . . . . . .
C2 C 0.50499(12) 0.11172(14) 0.55040(13) 0.0382 1.0000 Uani . . . . . . .
C3 C 0.57190(14) 0.11309(18) 0.60867(16) 0.0546 1.0000 Uani . . . . . . .
C4 C 0.58717(13) 0.16466(17) 0.66675(15) 0.0491 1.0000 Uani . . . . . . .
C5 C 0.53596(13) 0.21403(14) 0.66859(13) 0.0381 1.0000 Uani . . . . . . .
C6 C 0.46861(11) 0.21273(11) 0.61126(11) 0.0263 1.0000 Uani . . . . . . .
C7 C 0.33807(10) 0.06451(11) 0.46116(10) 0.0229 1.0000 Uani . . . . . . .
C8 C 0.28849(9) 0.04100(11) 0.39180(10) 0.0218 1.0000 Uani . . . . . . .
C9 C 0.25841(11) -0.03201(12) 0.38196(12) 0.0275 1.0000 Uani . . . . . . .
C10 C 0.27743(16) -0.08204(14) 0.44184(13) 0.0443 1.0000 Uani . . . . . . .
C11 C 0.3276(2) -0.06016(16) 0.51056(14) 0.0643 1.0000 Uani . . . . . . .
C12 C 0.35825(17) 0.01249(14) 0.52029(12) 0.0498 1.0000 Uani . . . . . . .
C13 C 0.28436(10) 0.18744(13) 0.55274(10) 0.0259 1.0000 Uani . . . . . . .
C14 C 0.21061(11) 0.15527(16) 0.50893(12) 0.0367 1.0000 Uani . . . . . . .
C15 C 0.28320(13) 0.25305(16) 0.60410(13) 0.0407 1.0000 Uani . . . . . . .
C16 C 0.40386(9) 0.38756(10) 0.47237(9) 0.0178 1.0000 Uani . . . . . . .
C17 C 0.33300(10) 0.41053(11) 0.44521(12) 0.0266 1.0000 Uani . . . . . . .
C18 C 0.30599(12) 0.44000(14) 0.49388(15) 0.0394 1.0000 Uani . . . . . . .
C19 C 0.34861(14) 0.44678(15) 0.56939(15) 0.0430 1.0000 Uani . . . . . . .
C20 C 0.41803(13) 0.42524(14) 0.59595(12) 0.0367 1.0000 Uani . . . . . . .
C21 C 0.44636(11) 0.39521(12) 0.54790(10) 0.0249 1.0000 Uani . . . . . . .
C22 C 0.42770(10) 0.41153(11) 0.33965(9) 0.0209 1.0000 Uani . . . . . . .
C23 C 0.44404(12) 0.38881(13) 0.28001(11) 0.0307 1.0000 Uani . . . . . . .
C24 C 0.44174(13) 0.44193(15) 0.22604(12) 0.0380 1.0000 Uani . . . . . . .
C25 C 0.42084(13) 0.51692(14) 0.22943(12) 0.0381 1.0000 Uani . . . . . . .
C26 C 0.40302(13) 0.53983(12) 0.28712(11) 0.0351 1.0000 Uani . . . . . . .
C27 C 0.40761(12) 0.48758(11) 0.34291(11) 0.0279 1.0000 Uani . . . . . . .
C28 C 0.58109(10) 0.36381(12) 0.47842(12) 0.0277 1.0000 Uani . . . . . . .
C29 C 0.61594(13) 0.35719(16) 0.42346(17) 0.0469 1.0000 Uani . . . . . . .
C30 C 0.63222(12) 0.34152(15) 0.55635(15) 0.0439 1.0000 Uani . . . . . . .
C31 C 0.01268(9) 0.61642(10) 0.14291(9) 0.0169 1.0000 Uani . . . . . . .
C32 C -0.02011(10) 0.54531(11) 0.13812(11) 0.0242 1.0000 Uani . . . . . . .
C33 C -0.07638(10) 0.53828(11) 0.15935(12) 0.0277 1.0000 Uani . . . . . . .
C34 C -0.09999(10) 0.60179(12) 0.18542(11) 0.0250 1.0000 Uani . . . . . . .
C35 C -0.06777(10) 0.67282(12) 0.18999(10) 0.0237 1.0000 Uani . . . . . . .
C36 C -0.01107(9) 0.68017(10) 0.16955(10) 0.0203 1.0000 Uani . . . . . . .
C37 C 0.04228(9) 0.63803(9) 0.01364(9) 0.0184 1.0000 Uani . . . . . . .
C38 C 0.08408(11) 0.63632(10) -0.02755(11) 0.0244 1.0000 Uani . . . . . . .
C39 C 0.05412(14) 0.65544(11) -0.10314(11) 0.0324 1.0000 Uani . . . . . . .
C40 C -0.01693(14) 0.67473(11) -0.13776(11) 0.0349 1.0000 Uani . . . . . . .
C41 C -0.05857(12) 0.67541(12) -0.09786(11) 0.0325 1.0000 Uani . . . . . . .
C42 C -0.02915(10) 0.65740(11) -0.02185(10) 0.0246 1.0000 Uani . . . . . . .
C43 C 0.19013(9) 0.52491(10) 0.19460(10) 0.0216 1.0000 Uani . . . . . . .
C44 C 0.23331(11) 0.46364(12) 0.17686(13) 0.0304 1.0000 Uani . . . . . . .
C45 C 0.16860(12) 0.49947(13) 0.25673(12) 0.0317 1.0000 Uani . . . . . . .
C46 C 0.02732(9) 0.86773(9) 0.10351(10) 0.0176 1.0000 Uani . . . . . . .
C47 C -0.03614(10) 0.85147(11) 0.04309(11) 0.0242 1.0000 Uani . . . . . . .
C48 C -0.09991(11) 0.86007(13) 0.04984(13) 0.0323 1.0000 Uani . . . . . . .
C49 C -0.10118(11) 0.88443(13) 0.11683(13) 0.0316 1.0000 Uani . . . . . . .
C50 C -0.03863(11) 0.90221(11) 0.17665(12) 0.0268 1.0000 Uani . . . . . . .
C51 C 0.02540(10) 0.89398(10) 0.17030(10) 0.0222 1.0000 Uani . . . . . . .
C52 C 0.16313(9) 0.93201(10) 0.13825(9) 0.0173 1.0000 Uani . . . . . . .
C53 C 0.13205(10) 1.00514(10) 0.12720(10) 0.0210 1.0000 Uani . . . . . . .
C54 C 0.17378(10) 1.07053(10) 0.15416(11) 0.0242 1.0000 Uani . . . . . . .
C55 C 0.24647(10) 1.06320(11) 0.19226(10) 0.0230 1.0000 Uani . . . . . . .
C56 C 0.27768(10) 0.99091(11) 0.20422(10) 0.0222 1.0000 Uani . . . . . . .
C57 C 0.23633(9) 0.92556(10) 0.17718(10) 0.0202 1.0000 Uani . . . . . . .
C58 C 0.08848(10) 0.89959(10) -0.04118(9) 0.0204 1.0000 Uani . . . . . . .
C59 C 0.15924(12) 0.92104(13) -0.04228(12) 0.0329 1.0000 Uani . . . . . . .
C60 C 0.03542(11) 0.87749(11) -0.11896(10) 0.0274 1.0000 Uani . . . . . . .
H1 H 0.2905(15) 0.2449(15) 0.4713(15) 0.033(7) 1.0000 Uiso . . . . . . .
H2 H 0.5257(15) 0.2695(17) 0.4494(16) 0.040(7) 1.0000 Uiso . . . . . . .
H3 H 0.1076(13) 0.5082(15) 0.1013(14) 0.028(6) 1.0000 Uiso . . . . . . .
H4 H 0.1143(15) 0.8008(17) 0.0050(15) 0.040(8) 1.0000 Uiso . . . . . . .
H21 H 0.4945 0.0765 0.5102 0.0435 1.0000 Uiso R . . . . . .
H31 H 0.6074 0.0788 0.6079 0.0587 1.0000 Uiso R . . . . . .
H41 H 0.6331 0.1660 0.7058 0.0509 1.0000 Uiso R . . . . . .
H51 H 0.5462 0.2492 0.7088 0.0438 1.0000 Uiso R . . . . . .
H61 H 0.4331 0.2466 0.6127 0.0284 1.0000 Uiso R . . . . . .
H81 H 0.2752 0.0755 0.3507 0.0285 1.0000 Uiso R . . . . . .
H91 H 0.2250 -0.0476 0.3342 0.0329 1.0000 Uiso R . . . . . .
H101 H 0.2559 -0.1314 0.4362 0.0564 1.0000 Uiso R . . . . . .
H111 H 0.3416 -0.0950 0.5514 0.0679 1.0000 Uiso R . . . . . .
H121 H 0.3938 0.0266 0.5674 0.0517 1.0000 Uiso R . . . . . .
H131 H 0.3135 0.1472 0.5824 0.0311 1.0000 Uiso R . . . . . .
H141 H 0.2137 0.1149 0.4775 0.0455 1.0000 Uiso R . . . . . .
H142 H 0.1918 0.1354 0.5423 0.0455 1.0000 Uiso R . . . . . .
H143 H 0.1805 0.1948 0.4793 0.0455 1.0000 Uiso R . . . . . .
H151 H 0.3299 0.2719 0.6306 0.0509 1.0000 Uiso R . . . . . .
H152 H 0.2652 0.2343 0.6385 0.0509 1.0000 Uiso R . . . . . .
H153 H 0.2539 0.2937 0.5755 0.0509 1.0000 Uiso R . . . . . .
H171 H 0.3037 0.4055 0.3936 0.0330 1.0000 Uiso R . . . . . .
H181 H 0.2579 0.4557 0.4754 0.0502 1.0000 Uiso R . . . . . .
H191 H 0.3296 0.4666 0.6027 0.0582 1.0000 Uiso R . . . . . .
H201 H 0.4475 0.4307 0.6475 0.0489 1.0000 Uiso R . . . . . .
H211 H 0.4945 0.3797 0.5666 0.0287 1.0000 Uiso R . . . . . .
H231 H 0.4573 0.3368 0.2769 0.0376 1.0000 Uiso R . . . . . .
H241 H 0.4535 0.4264 0.1859 0.0498 1.0000 Uiso R . . . . . .
H251 H 0.4193 0.5531 0.1924 0.0428 1.0000 Uiso R . . . . . .
H261 H 0.3881 0.5914 0.2889 0.0424 1.0000 Uiso R . . . . . .
H271 H 0.3966 0.5039 0.3833 0.0346 1.0000 Uiso R . . . . . .
H281 H 0.5668 0.4158 0.4792 0.0325 1.0000 Uiso R . . . . . .
H291 H 0.5828 0.3715 0.3752 0.0623 1.0000 Uiso R . . . . . .
H292 H 0.6558 0.3905 0.4382 0.0623 1.0000 Uiso R . . . . . .
H293 H 0.6306 0.3054 0.4224 0.0623 1.0000 Uiso R . . . . . .
H301 H 0.6095 0.3462 0.5897 0.0442 1.0000 Uiso R . . . . . .
H302 H 0.6722 0.3747 0.5720 0.0442 1.0000 Uiso R . . . . . .
H303 H 0.6470 0.2896 0.5562 0.0442 1.0000 Uiso R . . . . . .
H321 H -0.0033 0.5012 0.1214 0.0317 1.0000 Uiso R . . . . . .
H331 H -0.0990 0.4898 0.1557 0.0350 1.0000 Uiso R . . . . . .
H341 H -0.1384 0.5969 0.1999 0.0306 1.0000 Uiso R . . . . . .
H351 H -0.0848 0.7165 0.2070 0.0317 1.0000 Uiso R . . . . . .
H361 H 0.0119 0.7286 0.1745 0.0253 1.0000 Uiso R . . . . . .
H381 H 0.1323 0.6213 -0.0041 0.0320 1.0000 Uiso R . . . . . .
H391 H 0.0826 0.6565 -0.1309 0.0431 1.0000 Uiso R . . . . . .
H401 H -0.0375 0.6864 -0.1895 0.0443 1.0000 Uiso R . . . . . .
H411 H -0.1072 0.6884 -0.1220 0.0334 1.0000 Uiso R . . . . . .
H421 H -0.0576 0.6583 0.0060 0.0287 1.0000 Uiso R . . . . . .
H431 H 0.2188 0.5697 0.2109 0.0251 1.0000 Uiso R . . . . . .
H441 H 0.2459 0.4813 0.1380 0.0387 1.0000 Uiso R . . . . . .
H442 H 0.2749 0.4531 0.2201 0.0387 1.0000 Uiso R . . . . . .
H443 H 0.2059 0.4179 0.1614 0.0387 1.0000 Uiso R . . . . . .
H451 H 0.1419 0.5394 0.2664 0.0375 1.0000 Uiso R . . . . . .
H452 H 0.2097 0.4893 0.3006 0.0375 1.0000 Uiso R . . . . . .
H453 H 0.1407 0.4540 0.2419 0.0375 1.0000 Uiso R . . . . . .
H471 H -0.0354 0.8346 -0.0028 0.0297 1.0000 Uiso R . . . . . .
H481 H -0.1429 0.8491 0.0084 0.0373 1.0000 Uiso R . . . . . .
H491 H -0.1449 0.8886 0.1217 0.0395 1.0000 Uiso R . . . . . .
H501 H -0.0399 0.9203 0.2219 0.0343 1.0000 Uiso R . . . . . .
H511 H 0.0682 0.9061 0.2116 0.0293 1.0000 Uiso R . . . . . .
H531 H 0.0823 1.0105 0.1013 0.0245 1.0000 Uiso R . . . . . .
H541 H 0.1527 1.1202 0.1469 0.0306 1.0000 Uiso R . . . . . .
H551 H 0.2749 1.1079 0.2099 0.0291 1.0000 Uiso R . . . . . .
H561 H 0.3273 0.9860 0.2311 0.0260 1.0000 Uiso R . . . . . .
H571 H 0.2581 0.8762 0.1847 0.0236 1.0000 Uiso R . . . . . .
H581 H 0.0710 0.9434 -0.0248 0.0254 1.0000 Uiso R . . . . . .
H591 H 0.1916 0.9347 0.0066 0.0415 1.0000 Uiso R . . . . . .
H592 H 0.1534 0.9634 -0.0750 0.0415 1.0000 Uiso R . . . . . .
H593 H 0.1770 0.8779 -0.0592 0.0415 1.0000 Uiso R . . . . . .
H601 H -0.0084 0.8648 -0.1168 0.0304 1.0000 Uiso R . . . . . .
H602 H 0.0289 0.9196 -0.1521 0.0304 1.0000 Uiso R . . . . . .
H603 H 0.0525 0.8341 -0.1363 0.0304 1.0000 Uiso R . . . . . .

loop_
_atom_site_aniso_label
_atom_site_aniso_U_11
_atom_site_aniso_U_22
_atom_site_aniso_U_33
_atom_site_aniso_U_23
_atom_site_aniso_U_13
_atom_site_aniso_U_12
I1 0.01667(5) 0.02124(5) 0.01837(5) 0.00066(4) 0.00499(4) 0.00053(4)
I2 0.02441(6) 0.03310(7) 0.03338(7) -0.01338(5) 0.01599(5) -0.00063(5)
I3 0.02456(6) 0.02254(6) 0.04690(8) -0.00133(5) 0.02390(6) -0.00087(4)
I4 0.02855(6) 0.02931(6) 0.01598(5) -0.00220(4) 0.00594(4) -0.00111(5)
Co1 0.01531(10) 0.01756(10) 0.01398(10) -0.00155(8) 0.00667(8) -0.00126(8)
Co2 0.01420(10) 0.01373(10) 0.01664(10) -0.00002(8) 0.00642(8) -0.00086(8)
P1 0.01805(19) 0.01779(19) 0.01450(18) 0.00051(15) 0.00643(15) -0.00045(15)
P2 0.01535(19) 0.01729(19) 0.01608(18) -0.00215(15) 0.00691(15) -0.00061(15)
P3 0.01489(18) 0.01361(18) 0.01579(18) -0.00021(14) 0.00658(15) -0.00100(14)
P4 0.01584(18) 0.01279(17) 0.01596(18) -0.00051(14) 0.00586(15) -0.00124(14)
N1 0.0211(7) 0.0256(8) 0.0163(7) 0.0026(6) 0.0095(6) 0.0043(6)
N2 0.0159(7) 0.0190(7) 0.0311(8) -0.0048(6) 0.0070(6) 0.0017(6)
N3 0.0200(7) 0.0135(6) 0.0216(7) -0.0020(5) 0.0072(6) -0.0005(5)
N4 0.0248(7) 0.0134(6) 0.0170(6) -0.0013(5) 0.0082(6) 0.0001(6)
C1 0.0217(8) 0.0203(8) 0.0181(8) 0.0026(6) 0.0034(6) 0.0013(6)
C2 0.0318(11) 0.0399(12) 0.0355(11) -0.0047(9) 0.0060(9) 0.0140(9)
C3 0.0307(12) 0.0640(18) 0.0530(16) -0.0003(13) 0.0003(11) 0.0259(12)
C4 0.0277(11) 0.0583(16) 0.0395(13) 0.0048(12) -0.0090(10) 0.0065(11)
C5 0.0360(12) 0.0373(12) 0.0275(10) -0.0020(9) -0.0009(9) -0.0066(9)
C6 0.0258(9) 0.0246(9) 0.0231(9) -0.0009(7) 0.0041(7) -0.0013(7)
C7 0.0288(9) 0.0218(8) 0.0181(8) -0.0017(6) 0.0096(7) -0.0052(7)
C8 0.0192(8) 0.0224(8) 0.0237(8) -0.0026(7) 0.0083(7) -0.0007(6)
C9 0.0259(9) 0.0274(9) 0.0304(10) -0.0080(8) 0.0127(8) -0.0055(7)
C10 0.0719(18) 0.0298(11) 0.0364(12) -0.0075(9) 0.0275(12) -0.0250(12)
C11 0.119(3) 0.0354(13) 0.0259(11) 0.0034(10) 0.0165(14) -0.0351(16)
C12 0.088(2) 0.0305(11) 0.0173(9) 0.0011(8) 0.0068(11) -0.0248(12)
C13 0.0216(9) 0.0407(11) 0.0171(8) 0.0055(7) 0.0096(7) 0.0024(8)
C14 0.0255(10) 0.0579(15) 0.0296(10) 0.0048(10) 0.0141(8) -0.0044(10)
C15 0.0347(12) 0.0664(17) 0.0253(10) -0.0078(10) 0.0168(9) 0.0036(11)
C16 0.0188(8) 0.0171(7) 0.0195(8) -0.0012(6) 0.0097(6) -0.0007(6)
C17 0.0210(9) 0.0251(9) 0.0331(10) -0.0075(8) 0.0102(8) 0.0008(7)
C18 0.0274(10) 0.0380(12) 0.0603(15) -0.0208(11) 0.0254(11) -0.0034(9)
C19 0.0492(14) 0.0448(13) 0.0546(15) -0.0230(11) 0.0412(13) -0.0134(11)
C20 0.0495(13) 0.0429(12) 0.0251(10) -0.0105(9) 0.0226(10) -0.0111(10)
C21 0.0260(9) 0.0294(9) 0.0195(8) -0.0023(7) 0.0095(7) -0.0017(7)
C22 0.0234(8) 0.0241(8) 0.0149(7) -0.0012(6) 0.0074(6) -0.0065(7)
C23 0.0380(11) 0.0351(11) 0.0221(9) 0.0000(8) 0.0153(8) -0.0013(9)
C24 0.0471(13) 0.0492(14) 0.0213(9) 0.0001(9) 0.0175(9) -0.0081(11)
C25 0.0484(13) 0.0394(12) 0.0206(9) 0.0036(8) 0.0080(9) -0.0185(10)
C26 0.0530(14) 0.0222(9) 0.0235(9) 0.0005(7) 0.0087(9) -0.0118(9)
C27 0.0401(11) 0.0221(9) 0.0198(8) -0.0015(7) 0.0104(8) -0.0077(8)
C28 0.0154(8) 0.0249(9) 0.0412(11) -0.0089(8) 0.0097(8) -0.0011(7)
C29 0.0283(11) 0.0523(15) 0.0719(18) -0.0235(13) 0.0325(12) -0.0118(10)
C30 0.0203(10) 0.0437(13) 0.0511(14) -0.0090(11) -0.0028(9) 0.0042(9)
C31 0.0148(7) 0.0180(7) 0.0179(7) 0.0015(6) 0.0066(6) -0.0008(6)
C32 0.0241(9) 0.0178(8) 0.0338(10) -0.0012(7) 0.0150(8) -0.0017(7)
C33 0.0243(9) 0.0225(9) 0.0401(11) 0.0023(8) 0.0171(8) -0.0049(7)
C34 0.0183(8) 0.0333(10) 0.0250(9) 0.0018(7) 0.0105(7) -0.0027(7)
C35 0.0211(8) 0.0291(9) 0.0233(8) -0.0050(7) 0.0112(7) 0.0002(7)
C36 0.0195(8) 0.0204(8) 0.0212(8) -0.0023(6) 0.0086(6) -0.0025(6)
C37 0.0238(8) 0.0130(7) 0.0178(7) -0.0027(6) 0.0077(6) -0.0044(6)
C38 0.0342(10) 0.0188(8) 0.0242(9) -0.0039(7) 0.0159(8) -0.0052(7)
C39 0.0596(14) 0.0188(8) 0.0258(9) -0.0043(7) 0.0245(10) -0.0093(9)
C40 0.0632(15) 0.0190(9) 0.0162(8) 0.0001(7) 0.0093(9) -0.0054(9)
C41 0.0360(11) 0.0271(10) 0.0212(9) 0.0016(7) -0.0021(8) -0.0017(8)
C42 0.0265(9) 0.0241(9) 0.0196(8) 0.0008(7) 0.0055(7) -0.0009(7)
C43 0.0176(8) 0.0180(8) 0.0263(9) 0.0032(6) 0.0061(7) 0.0006(6)
C44 0.0219(9) 0.0267(9) 0.0434(12) 0.0047(8) 0.0140(8) 0.0062(7)
C45 0.0322(11) 0.0347(11) 0.0276(10) 0.0089(8) 0.0115(8) 0.0069(9)
C46 0.0167(7) 0.0145(7) 0.0214(8) 0.0010(6) 0.0075(6) -0.0001(6)
C47 0.0197(8) 0.0235(9) 0.0267(9) -0.0010(7) 0.0066(7) -0.0028(7)
C48 0.0188(9) 0.0361(11) 0.0368(11) 0.0032(9) 0.0059(8) -0.0020(8)
C49 0.0224(9) 0.0322(10) 0.0446(12) 0.0087(9) 0.0180(9) 0.0045(8)
C50 0.0308(10) 0.0247(9) 0.0315(10) 0.0043(7) 0.0195(8) 0.0055(7)
C51 0.0237(9) 0.0209(8) 0.0232(8) 0.0016(6) 0.0106(7) 0.0020(7)
C52 0.0196(8) 0.0169(7) 0.0159(7) -0.0018(6) 0.0076(6) -0.0039(6)
C53 0.0205(8) 0.0172(8) 0.0236(8) -0.0018(6) 0.0070(7) -0.0005(6)
C54 0.0298(9) 0.0158(8) 0.0273(9) -0.0024(7) 0.0119(8) -0.0025(7)
C55 0.0302(9) 0.0202(8) 0.0195(8) -0.0054(6) 0.0111(7) -0.0104(7)
C56 0.0205(8) 0.0247(9) 0.0195(8) -0.0011(7) 0.0064(7) -0.0049(7)
C57 0.0202(8) 0.0186(8) 0.0202(8) 0.0003(6) 0.0065(6) -0.0022(6)
C58 0.0271(9) 0.0154(7) 0.0177(7) 0.0010(6) 0.0080(7) -0.0001(6)
C59 0.0348(11) 0.0374(11) 0.0258(9) 0.0024(8) 0.0114(8) -0.0126(9)
C60 0.0330(10) 0.0235(9) 0.0202(8) 0.0013(7) 0.0051(7) -0.0002(8)

loop_
_atom_type_symbol
_atom_type_scat_dispersion_real
_atom_type_scat_dispersion_imag
_atom_type_scat_Cromer_Mann_a1
_atom_type_scat_Cromer_Mann_b1
_atom_type_scat_Cromer_Mann_a2
_atom_type_scat_Cromer_Mann_b2
_atom_type_scat_Cromer_Mann_a3
_atom_type_scat_Cromer_Mann_b3
_atom_type_scat_Cromer_Mann_a4
_atom_type_scat_Cromer_Mann_b4
_atom_type_scat_Cromer_Mann_c
_atom_type_scat_source
C 0.0033 0.0016 2.3100 20.8439 1.0200 10.2075 1.5886 0.5687 0.8650 51.6512 0.2156 'International Tables Vol C 4.2.6.8 and 6.1.1.4'
H 0.0000 0.0000 0.4930 10.5109 0.3229 26.1257 0.1402 3.1424 0.0408 57.7998 0.0030 'International Tables Vol C 4.2.6.8 and 6.1.1.4'
N 0.0061 0.0033 12.2126 0.0057 3.1322 9.8933 2.0125 28.9975 1.1663 0.5826 -11.5290 'International Tables Vol C 4.2.6.8 and 6.1.1.4'
P 0.1023 0.0942 6.4345 1.9067 4.1791 27.1570 1.7800 0.5260 1.4908 68.1645 1.1149 'International Tables Vol C 4.2.6.8 and 6.1.1.4'
Co 0.3494 0.9721 12.2841 4.2791 7.3409 0.2784 4.0034 13.5359 2.3488 71.1692 1.0118 'International Tables Vol C 4.2.6.8 and 6.1.1.4'
I -0.4742 1.8119 20.1472 4.3470 18.9949 0.3814 7.5138 27.7660 2.2735 66.8776 4.0712 'International Tables Vol C 4.2.6.8 and 6.1.1.4'

loop_
_geom_angle_atom_site_label_1
_geom_angle_site_symmetry_1
_geom_angle_atom_site_label_2
_geom_angle_site_symmetry_2
_geom_angle_atom_site_label_3
_geom_angle_site_symmetry_3
_geom_angle
_geom_angle_publ_flag
I1 . Co1 . I2 . 123.496(10) yes
I1 . Co1 . P1 . 103.852(15) yes
I2 . Co1 . P1 . 108.399(15) yes
I1 . Co1 . P2 . 108.912(14) yes
I2 . Co1 . P2 . 105.567(15) yes
P1 . Co1 . P2 . 105.357(18) yes
I3 . Co2 . I4 . 118.440(11) yes
I3 . Co2 . P3 . 105.705(14) yes
I4 . Co2 . P3 . 110.220(14) yes
I3 . Co2 . P4 . 104.921(14) yes
I4 . Co2 . P4 . 108.165(14) yes
P3 . Co2 . P4 . 109.010(18) yes
Co1 . P1 . N1 . 107.79(6) yes
Co1 . P1 . C1 . 114.58(6) yes
N1 . P1 . C1 . 105.44(8) yes
Co1 . P1 . C7 . 115.84(6) yes
N1 . P1 . C7 . 108.20(9) yes
C1 . P1 . C7 . 104.37(9) yes
Co1 . P2 . N2 . 107.80(6) yes
Co1 . P2 . C16 . 109.56(6) yes
N2 . P2 . C16 . 108.66(8) yes
Co1 . P2 . C22 . 117.34(6) yes
N2 . P2 . C22 . 109.00(9) yes
C16 . P2 . C22 . 104.20(8) yes
Co2 . P3 . N3 . 111.66(6) yes
Co2 . P3 . C31 . 116.66(6) yes
N3 . P3 . C31 . 110.37(8) yes
Co2 . P3 . C37 . 109.96(5) yes
N3 . P3 . C37 . 103.35(8) yes
C31 . P3 . C37 . 103.71(8) yes
Co2 . P4 . N4 . 110.35(6) yes
Co2 . P4 . C46 . 113.28(6) yes
N4 . P4 . C46 . 106.08(8) yes
Co2 . P4 . C52 . 114.41(6) yes
N4 . P4 . C52 . 109.46(8) yes
C46 . P4 . C52 . 102.72(8) yes
P1 . N1 . C13 . 125.64(14) yes
P1 . N1 . H1 . 114.4(19) no
C13 . N1 . H1 . 112.3(20) no
P2 . N2 . C28 . 128.66(14) yes
P2 . N2 . H2 . 113(2) no
C28 . N2 . H2 . 113(2) no
P3 . N3 . C43 . 122.12(12) yes
P3 . N3 . H3 . 117.3(18) no
C43 . N3 . H3 . 115.2(18) no
P4 . N4 . C58 . 125.87(12) yes
P4 . N4 . H4 . 111(2) no
C58 . N4 . H4 . 115(2) no
P1 . C1 . C2 . 119.39(15) yes
P1 . C1 . C6 . 121.14(14) yes
C2 . C1 . C6 . 119.33(18) yes
C1 . C2 . C3 . 119.6(2) yes
C1 . C2 . H21 . 119.7 no
C3 . C2 . H21 . 120.6 no
C2 . C3 . C4 . 120.5(2) yes
C2 . C3 . H31 . 119.6 no
C4 . C3 . H31 . 119.9 no
C3 . C4 . C5 . 120.2(2) yes
C3 . C4 . H41 . 120.1 no
C5 . C4 . H41 . 119.7 no
C4 . C5 . C6 . 120.0(2) yes
C4 . C5 . H51 . 120.4 no
C6 . C5 . H51 . 119.6 no
C1 . C6 . C5 . 120.3(2) yes
C1 . C6 . H61 . 119.6 no
C5 . C6 . H61 . 120.0 no
P1 . C7 . C8 . 118.67(14) yes
P1 . C7 . C12 . 122.55(15) yes
C8 . C7 . C12 . 118.55(18) yes
C7 . C8 . C9 . 120.95(18) yes
C7 . C8 . H81 . 119.3 no
C9 . C8 . H81 . 119.7 no
C8 . C9 . C10 . 119.72(19) yes
C8 . C9 . H91 . 120.2 no
C10 . C9 . H91 . 120.1 no
C9 . C10 . C11 . 120.0(2) yes
C9 . C10 . H101 . 120.5 no
C11 . C10 . H101 . 119.5 no
C10 . C11 . C12 . 120.3(2) yes
C10 . C11 . H111 . 120.0 no
C12 . C11 . H111 . 119.6 no
C7 . C12 . C11 . 120.4(2) yes
C7 . C12 . H121 . 119.7 no
C11 . C12 . H121 . 119.8 no
N1 . C13 . C14 . 110.38(15) yes
N1 . C13 . C15 . 109.66(18) yes
C14 . C13 . C15 . 111.46(18) yes
N1 . C13 . H131 . 108.0 no
C14 . C13 . H131 . 108.6 no
C15 . C13 . H131 . 108.6 no
C13 . C14 . H141 . 108.7 no
C13 . C14 . H142 . 109.8 no
H141 . C14 . H142 . 109.5 no
C13 . C14 . H143 . 109.9 no
H141 . C14 . H143 . 109.5 no
H142 . C14 . H143 . 109.5 no
C13 . C15 . H151 . 109.4 no
C13 . C15 . H152 . 109.2 no
H151 . C15 . H152 . 109.5 no
C13 . C15 . H153 . 109.8 no
H151 . C15 . H153 . 109.5 no
H152 . C15 . H153 . 109.5 no
P2 . C16 . C17 . 117.97(13) yes
P2 . C16 . C21 . 122.12(14) yes
C17 . C16 . C21 . 119.52(17) yes
C16 . C17 . C18 . 119.69(19) yes
C16 . C17 . H171 . 119.8 no
C18 . C17 . H171 . 120.5 no
C17 . C18 . C19 . 120.4(2) yes
C17 . C18 . H181 . 119.6 no
C19 . C18 . H181 . 119.9 no
C18 . C19 . C20 . 120.00(19) yes
C18 . C19 . H191 . 120.1 no
C20 . C19 . H191 . 119.9 no
C19 . C20 . C21 . 120.5(2) yes
C19 . C20 . H201 . 120.1 no
C21 . C20 . H201 . 119.3 no
C20 . C21 . C16 . 119.80(19) yes
C20 . C21 . H211 . 120.4 no
C16 . C21 . H211 . 119.8 no
P2 . C22 . C23 . 117.32(15) yes
P2 . C22 . C27 . 123.82(14) yes
C23 . C22 . C27 . 118.87(17) yes
C22 . C23 . C24 . 120.3(2) yes
C22 . C23 . H231 . 119.6 no
C24 . C23 . H231 . 120.1 no
C23 . C24 . C25 . 120.2(2) yes
C23 . C24 . H241 . 120.1 no
C25 . C24 . H241 . 119.7 no
C24 . C25 . C26 . 120.2(2) yes
C24 . C25 . H251 . 120.0 no
C26 . C25 . H251 . 119.8 no
C25 . C26 . C27 . 120.0(2) yes
C25 . C26 . H261 . 119.9 no
C27 . C26 . H261 . 120.1 no
C26 . C27 . C22 . 120.46(19) yes
C26 . C27 . H271 . 119.8 no
C22 . C27 . H271 . 119.7 no
N2 . C28 . C29 . 110.41(17) yes
N2 . C28 . C30 . 109.66(19) yes
C29 . C28 . C30 . 110.87(19) yes
N2 . C28 . H281 . 108.4 no
C29 . C28 . H281 . 108.7 no
C30 . C28 . H281 . 108.7 no
C28 . C29 . H291 . 109.0 no
C28 . C29 . H292 . 109.8 no
H291 . C29 . H292 . 109.5 no
C28 . C29 . H293 . 109.5 no
H291 . C29 . H293 . 109.5 no
H292 . C29 . H293 . 109.5 no
C28 . C30 . H301 . 109.4 no
C28 . C30 . H302 . 109.5 no
H301 . C30 . H302 . 109.5 no
C28 . C30 . H303 . 109.4 no
H301 . C30 . H303 . 109.5 no
H302 . C30 . H303 . 109.5 no
P3 . C31 . C32 . 120.80(13) yes
P3 . C31 . C36 . 119.77(13) yes
C32 . C31 . C36 . 119.43(16) yes
C31 . C32 . C33 . 120.10(17) yes
C31 . C32 . H321 . 119.9 no
C33 . C32 . H321 . 119.9 no
C32 . C33 . C34 . 120.26(17) yes
C32 . C33 . H331 . 120.1 no
C34 . C33 . H331 . 119.7 no
C33 . C34 . C35 . 119.90(17) yes
C33 . C34 . H341 . 120.1 no
C35 . C34 . H341 . 120.0 no
C34 . C35 . C36 . 120.18(17) yes
C34 . C35 . H351 . 119.6 no
C36 . C35 . H351 . 120.2 no
C31 . C36 . C35 . 120.10(17) yes
C31 . C36 . H361 . 120.0 no
C35 . C36 . H361 . 119.9 no
P3 . C37 . C38 . 118.34(14) yes
P3 . C37 . C42 . 121.62(14) yes
C38 . C37 . C42 . 119.56(17) yes
C37 . C38 . C39 . 119.6(2) yes
C37 . C38 . H381 . 120.0 no
C39 . C38 . H381 . 120.5 no
C38 . C39 . C40 . 120.3(2) yes
C38 . C39 . H391 . 120.0 no
C40 . C39 . H391 . 119.7 no
C39 . C40 . C41 . 120.40(18) yes
C39 . C40 . H401 . 120.1 no
C41 . C40 . H401 . 119.4 no
C40 . C41 . C42 . 120.0(2) yes
C40 . C41 . H411 . 119.9 no
C42 . C41 . H411 . 120.1 no
C41 . C42 . C37 . 120.13(19) yes
C41 . C42 . H421 . 120.3 no
C37 . C42 . H421 . 119.6 no
N3 . C43 . C44 . 108.24(16) yes
N3 . C43 . C45 . 112.74(15) yes
C44 . C43 . C45 . 111.77(16) yes
N3 . C43 . H431 . 108.0 no
C44 . C43 . H431 . 107.7 no
C45 . C43 . H431 . 108.2 no
C43 . C44 . H441 . 109.6 no
C43 . C44 . H442 . 109.6 no
H441 . C44 . H442 . 109.5 no
C43 . C44 . H443 . 109.1 no
H441 . C44 . H443 . 109.5 no
H442 . C44 . H443 . 109.5 no
C43 . C45 . H451 . 109.3 no
C43 . C45 . H452 . 109.6 no
H451 . C45 . H452 . 109.5 no
C43 . C45 . H453 . 109.5 no
H451 . C45 . H453 . 109.5 no
H452 . C45 . H453 . 109.5 no
P4 . C46 . C47 . 121.36(14) yes
P4 . C46 . C51 . 119.16(13) yes
C47 . C46 . C51 . 119.07(16) yes
C46 . C47 . C48 . 120.17(19) yes
C46 . C47 . H471 . 119.7 no
C48 . C47 . H471 . 120.1 no
C47 . C48 . C49 . 120.32(19) yes
C47 . C48 . H481 . 119.6 no
C49 . C48 . H481 . 120.0 no
C48 . C49 . C50 . 119.98(18) yes
C48 . C49 . H491 . 120.0 no
C50 . C49 . H491 . 120.1 no
C49 . C50 . C51 . 120.06(19) yes
C49 . C50 . H501 . 119.6 no
C51 . C50 . H501 . 120.4 no
C46 . C51 . C50 . 120.37(18) yes
C46 . C51 . H511 . 120.0 no
C50 . C51 . H511 . 119.7 no
P4 . C52 . C53 . 122.23(13) yes
P4 . C52 . C57 . 118.65(13) yes
C53 . C52 . C57 . 119.08(15) yes
C52 . C53 . C54 . 120.20(17) yes
C52 . C53 . H531 . 120.2 no
C54 . C53 . H531 . 119.6 no
C53 . C54 . C55 . 120.01(17) yes
C53 . C54 . H541 . 120.3 no
C55 . C54 . H541 . 119.7 no
C54 . C55 . C56 . 120.22(16) yes
C54 . C55 . H551 . 119.9 no
C56 . C55 . H551 . 119.9 no
C55 . C56 . C57 . 119.98(17) yes
C55 . C56 . H561 . 120.0 no
C57 . C56 . H561 . 120.0 no
C52 . C57 . C56 . 120.50(17) yes
C52 . C57 . H571 . 119.8 no
C56 . C57 . H571 . 119.7 no
N4 . C58 . C59 . 110.67(15) yes
N4 . C58 . C60 . 110.13(14) yes
C59 . C58 . C60 . 110.86(16) yes
N4 . C58 . H581 . 108.4 no
C59 . C58 . H581 . 108.0 no
C60 . C58 . H581 . 108.7 no
C58 . C59 . H591 . 109.7 no
C58 . C59 . H592 . 109.8 no
H591 . C59 . H592 . 109.5 no
C58 . C59 . H593 . 108.9 no
H591 . C59 . H593 . 109.5 no
H592 . C59 . H593 . 109.5 no
C58 . C60 . H601 . 109.2 no
C58 . C60 . H602 . 109.7 no
H601 . C60 . H602 . 109.5 no
C58 . C60 . H603 . 109.6 no
H601 . C60 . H603 . 109.5 no
H602 . C60 . H603 . 109.5 no

loop_
_geom_bond_atom_site_label_1
_geom_bond_site_symmetry_1
_geom_bond_atom_site_label_2
_geom_bond_site_symmetry_2
_geom_bond_distance
_geom_bond_publ_flag
I1 . Co1 . 2.5728(3) yes
I2 . Co1 . 2.5441(3) yes
I3 . Co2 . 2.5464(3) yes
I4 . Co2 . 2.5329(3) yes
Co1 . P1 . 2.3505(5) yes
Co1 . P2 . 2.3428(5) yes
Co2 . P3 . 2.3580(5) yes
Co2 . P4 . 2.3530(5) yes
P1 . N1 . 1.6561(16) yes
P1 . C1 . 1.8122(18) yes
P1 . C7 . 1.8181(19) yes
P2 . N2 . 1.6554(16) yes
P2 . C16 . 1.8113(17) yes
P2 . C22 . 1.8203(18) yes
P3 . N3 . 1.6586(15) yes
P3 . C31 . 1.8170(17) yes
P3 . C37 . 1.8197(18) yes
P4 . N4 . 1.6610(15) yes
P4 . C46 . 1.8128(17) yes
P4 . C52 . 1.8191(17) yes
N1 . C13 . 1.478(2) yes
N1 . H1 . 0.80(3) no
N2 . C28 . 1.475(2) yes
N2 . H2 . 0.81(3) no
N3 . C43 . 1.474(2) yes
N3 . H3 . 0.80(3) no
N4 . C58 . 1.476(2) yes
N4 . H4 . 0.74(3) no
C1 . C2 . 1.392(3) yes
C1 . C6 . 1.393(3) yes
C2 . C3 . 1.394(3) yes
C2 . H21 . 0.950 no
C3 . C4 . 1.379(4) yes
C3 . H31 . 0.950 no
C4 . C5 . 1.373(4) yes
C4 . H41 . 0.950 no
C5 . C6 . 1.392(3) yes
C5 . H51 . 0.950 no
C6 . H61 . 0.950 no
C7 . C8 . 1.392(2) yes
C7 . C12 . 1.392(3) yes
C8 . C9 . 1.388(3) yes
C8 . H81 . 0.950 no
C9 . C10 . 1.382(3) yes
C9 . H91 . 0.950 no
C10 . C11 . 1.380(4) yes
C10 . H101 . 0.950 no
C11 . C12 . 1.387(3) yes
C11 . H111 . 0.950 no
C12 . H121 . 0.950 no
C13 . C14 . 1.522(3) yes
C13 . C15 . 1.525(3) yes
C13 . H131 . 0.950 no
C14 . H141 . 0.950 no
C14 . H142 . 0.950 no
C14 . H143 . 0.950 no
C15 . H151 . 0.950 no
C15 . H152 . 0.950 no
C15 . H153 . 0.950 no
C16 . C17 . 1.400(2) yes
C16 . C21 . 1.389(2) yes
C17 . C18 . 1.383(3) yes
C17 . H171 . 0.950 no
C18 . C19 . 1.388(4) yes
C18 . H181 . 0.950 no
C19 . C20 . 1.367(4) yes
C19 . H191 . 0.950 no
C20 . C21 . 1.395(3) yes
C20 . H201 . 0.950 no
C21 . H211 . 0.950 no
C22 . C23 . 1.398(3) yes
C22 . C27 . 1.391(3) yes
C23 . C24 . 1.388(3) yes
C23 . H231 . 0.950 no
C24 . C25 . 1.379(4) yes
C24 . H241 . 0.950 no
C25 . C26 . 1.381(3) yes
C25 . H251 . 0.950 no
C26 . C27 . 1.392(3) yes
C26 . H261 . 0.950 no
C27 . H271 . 0.950 no
C28 . C29 . 1.523(3) yes
C28 . C30 . 1.515(3) yes
C28 . H281 . 0.950 no
C29 . H291 . 0.950 no
C29 . H292 . 0.950 no
C29 . H293 . 0.950 no
C30 . H301 . 0.950 no
C30 . H302 . 0.950 no
C30 . H303 . 0.950 no
C31 . C32 . 1.391(2) yes
C31 . C36 . 1.393(2) yes
C32 . C33 . 1.391(3) yes
C32 . H321 . 0.950 no
C33 . C34 . 1.382(3) yes
C33 . H331 . 0.950 no
C34 . C35 . 1.385(3) yes
C34 . H341 . 0.950 no
C35 . C36 . 1.390(2) yes
C35 . H351 . 0.950 no
C36 . H361 . 0.950 no
C37 . C38 . 1.401(3) yes
C37 . C42 . 1.396(3) yes
C38 . C39 . 1.395(3) yes
C38 . H381 . 0.950 no
C39 . C40 . 1.388(4) yes
C39 . H391 . 0.950 no
C40 . C41 . 1.377(3) yes
C40 . H401 . 0.950 no
C41 . C42 . 1.398(3) yes
C41 . H411 . 0.950 no
C42 . H421 . 0.950 no
C43 . C44 . 1.515(3) yes
C43 . C45 . 1.521(3) yes
C43 . H431 . 0.950 no
C44 . H441 . 0.950 no
C44 . H442 . 0.950 no
C44 . H443 . 0.950 no
C45 . H451 . 0.950 no
C45 . H452 . 0.950 no
C45 . H453 . 0.950 no
C46 . C47 . 1.396(2) yes
C46 . C51 . 1.401(2) yes
C47 . C48 . 1.386(3) yes
C47 . H471 . 0.950 no
C48 . C49 . 1.389(3) yes
C48 . H481 . 0.950 no
C49 . C50 . 1.385(3) yes
C49 . H491 . 0.950 no
C50 . C51 . 1.387(3) yes
C50 . H501 . 0.950 no
C51 . H511 . 0.950 no
C52 . C53 . 1.397(2) yes
C52 . C57 . 1.398(2) yes
C53 . C54 . 1.392(2) yes
C53 . H531 . 0.950 no
C54 . C55 . 1.388(3) yes
C54 . H541 . 0.950 no
C55 . C56 . 1.385(3) yes
C55 . H551 . 0.950 no
C56 . C57 . 1.388(2) yes
C56 . H561 . 0.950 no
C57 . H571 . 0.950 no
C58 . C59 . 1.518(3) yes
C58 . C60 . 1.524(2) yes
C58 . H581 . 0.950 no
C59 . H591 . 0.950 no
C59 . H592 . 0.950 no
C59 . H593 . 0.950 no
C60 . H601 . 0.950 no
C60 . H602 . 0.950 no
C60 . H603 . 0.950 no
